data_7156332
loop_
_publ_author_name
'Liao, Huiwu'
'Peng, Xiangjun'
'Hu, Dan'
'Xu, Xianyun'
'Huang, Panpan'
'Liu, Qian'
'Liu, Liangxian'

_publ_section_title
;
 CoCl<sub>2</sub>-promoted TEMPO oxidative homocoupling of indoles: access
 to tryptanthrin derivatives.
;
_journal_issue 31
_journal_name_full 'Organic &amp; biomolecular chemistry'
_journal_page_first 5699
_journal_page_last 5706
_journal_paper_doi 10.1039/c8ob01216d
_journal_volume 16
_journal_year 2018
_chemical_formula_sum 'C28 H23 Cl2 N3 O2'
_chemical_formula_weight 504.39
_space_group_IT_number 2
_space_group_name_Hall '-P 1'
_space_group_name_H-M_alt 'P -1'
_symmetry_cell_setting triclinic
_symmetry_space_group_name_Hall '-P 1'
_symmetry_space_group_name_H-M 'P -1'
_atom_sites_solution_hydrogens geom
_atom_sites_solution_primary direct
_atom_sites_solution_secondary difmap
_audit_creation_method SHELXL-97
_audit_update_record
;
2018-05-08 deposited with the CCDC.
2018-07-23 downloaded from the CCDC.
;
_cell_angle_alpha 64.335(2)
_cell_angle_beta 84.712(3)
_cell_angle_gamma 79.181(3)
_cell_formula_units_Z 2
_cell_length_a 9.1731(9)
_cell_length_b 12.2931(11)
_cell_length_c 12.4614(12)
_cell_measurement_reflns_used 4978
_cell_measurement_temperature 293(2)
_cell_measurement_theta_max 27.102
_cell_measurement_theta_min 2.881
_cell_volume 1244.0(2)
_computing_cell_refinement CrystalClear
_computing_data_collection 'CrystalClear (Rigaku/MSC Inc., 2005)'
_computing_data_reduction CrystalClear
_computing_molecular_graphics 'Bruker SHELXTL'
_computing_publication_material 'Bruker SHELXTL'
_computing_structure_refinement 'SHELXL-97 (Sheldrick, 1997)'
_computing_structure_solution 'SHELXS-97 (Sheldrick, 1990)'
_diffrn_ambient_temperature 293(2)
_diffrn_measured_fraction_theta_full 0.995
_diffrn_measured_fraction_theta_max 0.995
_diffrn_measurement_device_type 'D8 QUEST'
_diffrn_measurement_method '\w scans'
_diffrn_radiation_monochromator graphite
_diffrn_radiation_source 'fine-focus sealed tube'
_diffrn_radiation_type MoK\a
_diffrn_radiation_wavelength 0.71073
_diffrn_reflns_av_R_equivalents 0.0396
_diffrn_reflns_av_sigmaI/netI 0.0615
_diffrn_reflns_limit_h_max 11
_diffrn_reflns_limit_h_min -11
_diffrn_reflns_limit_k_max 15
_diffrn_reflns_limit_k_min -15
_diffrn_reflns_limit_l_max 16
_diffrn_reflns_limit_l_min -16
_diffrn_reflns_number 16056
_diffrn_reflns_theta_full 27.22
_diffrn_reflns_theta_max 27.22
_diffrn_reflns_theta_min 2.88
_exptl_absorpt_coefficient_mu 0.292
_exptl_absorpt_correction_T_max 0.9412
_exptl_absorpt_correction_T_min 0.9306
_exptl_absorpt_correction_type multi-scan
_exptl_absorpt_process_details SADABS
_exptl_crystal_colour light-yellow
_exptl_crystal_density_diffrn 1.347
_exptl_crystal_density_method 'not measured'
_exptl_crystal_description block
_exptl_crystal_F_000 524
_exptl_crystal_size_max 0.25
_exptl_crystal_size_mid 0.23
_exptl_crystal_size_min 0.21
_refine_diff_density_max 0.567
_refine_diff_density_min -0.705
_refine_diff_density_rms 0.068
_refine_ls_extinction_method none
_refine_ls_goodness_of_fit_ref 1.042
_refine_ls_hydrogen_treatment mixed
_refine_ls_matrix_type full
_refine_ls_number_parameters 316
_refine_ls_number_reflns 5521
_refine_ls_number_restraints 0
_refine_ls_restrained_S_all 1.042
_refine_ls_R_factor_all 0.1478
_refine_ls_R_factor_gt 0.0889
_refine_ls_shift/su_max 0.000
_refine_ls_shift/su_mean 0.000
_refine_ls_structure_factor_coef Fsqd
_refine_ls_weighting_details 'calc w=1/[\s^2^(Fo^2^)+(0.1251P)^2^+1.2079P] where P=(Fo^2^+2Fc^2^)/3'
_refine_ls_weighting_scheme calc
_refine_ls_wR_factor_gt 0.2313
_refine_ls_wR_factor_ref 0.2641
_reflns_number_gt 3232
_reflns_number_total 5521
_reflns_threshold_expression >2sigma(I)
_cod_data_source_file c8ob01216d2.cif
_cod_data_source_block a
_cod_depositor_comments
;
The following automatic conversions were performed:

'_symmetry_cell_setting' value 'Triclinic' changed to 'triclinic'
according to
/home/data/users/saulius/crontab/automatic-downloads/rss-feeds/RSC/lib/dictionaries/cif_core.dic
dictionary named 'cif_core.dic' version 2.4.2 from 2011-04-26.

Automatic conversion script
Id: cif_fix_values 4973 2017-02-22 13:04:09Z antanas 

 Adding full bibliography for 7156332--7156333.cif.
;
_cod_original_sg_symbol_H-M P-1
_cod_database_code 7156332

loop_
_symmetry_equiv_pos_as_xyz
'x, y, z'
'-x, -y, -z'

loop_
_atom_site_label
_atom_site_type_symbol
_atom_site_fract_x
_atom_site_fract_y
_atom_site_fract_z
_atom_site_U_iso_or_equiv
_atom_site_adp_type
_atom_site_occupancy
_atom_site_symmetry_multiplicity
_atom_site_calc_flag
_atom_site_refinement_flags
O2 O 0.7786(3) 0.3542(3) 0.0268(3) 0.0536(7) Uani 1 1 d .
O1 O 0.4016(3) -0.0059(2) 0.2770(2) 0.0605(8) Uani 1 1 d .
N1 N 0.6063(3) 0.2288(2) 0.1073(2) 0.0320(6) Uani 1 1 d .
N3 N 0.0933(3) 0.3277(3) 0.0607(3) 0.0434(8) Uani 1 1 d .
H3A H -0.0018 0.3374 0.0677 0.052 Uiso 1 1 calc R
C18 C 0.4792(4) 0.2156(3) 0.2953(3) 0.0364(8) Uani 1 1 d .
C10 C 0.4014(4) 0.3120(3) 0.3250(3) 0.0390(8) Uani 1 1 d .
C11 C 0.3010(4) 0.4200(4) 0.2680(4) 0.0487(9) Uani 1 1 d .
H11A H 0.2671 0.4412 0.1923 0.058 Uiso 1 1 calc R
C12 C 0.2531(5) 0.4941(4) 0.3252(4) 0.0650(12) Uani 1 1 d .
H12A H 0.1861 0.5657 0.2875 0.078 Uiso 1 1 calc R
C13 C 0.3026(6) 0.4646(5) 0.4384(5) 0.0745(14) Uani 1 1 d .
H13A H 0.2680 0.5166 0.4748 0.089 Uiso 1 1 calc R
C14 C 0.4012(6) 0.3602(5) 0.4968(4) 0.0660(13) Uani 1 1 d .
H14A H 0.4332 0.3396 0.5729 0.079 Uiso 1 1 calc R
C15 C 0.4513(4) 0.2868(4) 0.4388(3) 0.0484(10) Uani 1 1 d .
C6 C 0.5909(4) 0.0385(3) 0.1245(4) 0.0461(9) Uani 1 1 d .
C5 C 0.6305(5) -0.0648(4) 0.1014(5) 0.0621(13) Uani 1 1 d .
H5A H 0.5823 -0.1321 0.1400 0.075 Uiso 1 1 calc R
C4 C 0.7425(6) -0.0643(5) 0.0200(5) 0.0749(16) Uani 1 1 d .
H4A H 0.7707 -0.1319 0.0031 0.090 Uiso 1 1 calc R
C3 C 0.8129(5) 0.0354(5) -0.0364(5) 0.0736(15) Uani 1 1 d .
H3B H 0.8877 0.0337 -0.0917 0.088 Uiso 1 1 calc R
C2 C 0.7776(4) 0.1382(4) -0.0146(4) 0.0560(11) Uani 1 1 d .
H2A H 0.8272 0.2046 -0.0531 0.067 Uiso 1 1 calc R
C1 C 0.6636(4) 0.1378(3) 0.0681(3) 0.0401(8) Uani 1 1 d .
C19 C 0.3224(3) 0.3418(3) -0.0175(3) 0.0278(7) Uani 1 1 d .
C20 C 0.4213(4) 0.3809(3) -0.1144(3) 0.0365(8) Uani 1 1 d .
H20A H 0.5232 0.3581 -0.1027 0.044 Uiso 1 1 calc R
C21 C 0.3659(5) 0.4536(3) -0.2275(3) 0.0482(10) Uani 1 1 d .
H21A H 0.4316 0.4782 -0.2917 0.058 Uiso 1 1 calc R
C22 C 0.2143(5) 0.4908(4) -0.2473(4) 0.0567(11) Uani 1 1 d .
H22A H 0.1806 0.5419 -0.3240 0.068 Uiso 1 1 calc R
C23 C 0.1143(5) 0.4537(4) -0.1561(4) 0.0502(10) Uani 1 1 d .
H23A H 0.0127 0.4775 -0.1695 0.060 Uiso 1 1 calc R
C24 C 0.1691(4) 0.3790(3) -0.0427(3) 0.0360(8) Uani 1 1 d .
C9 C 0.6663(4) 0.3287(3) 0.0853(3) 0.0392(8) Uani 1 1 d .
H9A H 0.6183 0.3819 0.1173 0.047 Uiso 1 1 calc R
C7 C 0.4782(4) 0.0627(3) 0.2060(3) 0.0436(9) Uani 1 1 d .
C8 C 0.4708(4) 0.1988(3) 0.1826(3) 0.0331(7) Uani 1 1 d .
C27 C 0.3318(3) 0.2665(3) 0.1092(3) 0.0299(7) Uani 1 1 d .
C25 C 0.1894(4) 0.2586(3) 0.1521(3) 0.0382(8) Uani 1 1 d .
C26 C 0.1259(5) 0.1914(4) 0.2735(4) 0.0608(12) Uani 1 1 d .
H26A H 0.0195 0.2079 0.2700 0.091 Uiso 1 1 calc R
H26B H 0.1579 0.2182 0.3279 0.091 Uiso 1 1 calc R
H26C H 0.1597 0.1051 0.3002 0.091 Uiso 1 1 calc R
N2 N 0.5549(4) 0.1828(3) 0.4732(3) 0.0540(9) Uani 1 1 d .
H2B H 0.6016 0.1491 0.5396 0.065 Uiso 1 1 calc R
C16 C 0.5741(4) 0.1399(3) 0.3873(3) 0.0461(9) Uani 1 1 d .
C17 C 0.6897(5) 0.0319(4) 0.4024(4) 0.0612(12) Uani 1 1 d .
H17A H 0.7355 0.0006 0.4786 0.092 Uiso 1 1 calc R
H17B H 0.7636 0.0558 0.3406 0.092 Uiso 1 1 calc R
H17C H 0.6447 -0.0304 0.3978 0.092 Uiso 1 1 calc R
Cl1 Cl 0.0864(3) 0.2275(3) 0.7026(2) 0.1715(12) Uani 1 1 d .
Cl2 Cl -0.0976(3) 0.1920(3) 0.5534(3) 0.1875(13) Uani 1 1 d .
C28 C 0.0388(8) 0.2640(8) 0.5607(7) 0.123(3) Uani 1 1 d .
H28B H 0.0065 0.3517 0.5203 0.147 Uiso 1 1 calc R
H28A H 0.1259 0.2429 0.5188 0.147 Uiso 1 1 calc R

loop_
_atom_site_aniso_label
_atom_site_aniso_U_11
_atom_site_aniso_U_22
_atom_site_aniso_U_33
_atom_site_aniso_U_23
_atom_site_aniso_U_13
_atom_site_aniso_U_12
O2 0.0345(14) 0.0688(18) 0.0701(19) -0.0374(15) 0.0068(13) -0.0219(13)
O1 0.0723(19) 0.0424(15) 0.0539(17) 0.0000(13) -0.0166(15) -0.0235(14)
N1 0.0247(13) 0.0304(14) 0.0426(16) -0.0172(12) -0.0034(12) -0.0026(11)
N3 0.0256(14) 0.0598(19) 0.0507(19) -0.0296(16) -0.0043(14) -0.0036(14)
C18 0.0344(18) 0.0418(19) 0.0302(17) -0.0091(14) -0.0059(14) -0.0124(15)
C10 0.0384(19) 0.047(2) 0.0324(18) -0.0135(15) 0.0007(15) -0.0175(16)
C11 0.045(2) 0.057(2) 0.047(2) -0.0237(19) -0.0038(18) -0.0077(18)
C12 0.060(3) 0.070(3) 0.074(3) -0.044(3) -0.002(2) 0.001(2)
C13 0.076(3) 0.096(4) 0.073(3) -0.058(3) 0.010(3) -0.014(3)
C14 0.075(3) 0.095(4) 0.043(2) -0.037(2) 0.005(2) -0.031(3)
C15 0.050(2) 0.061(2) 0.036(2) -0.0162(18) 0.0010(18) -0.025(2)
C6 0.043(2) 0.0378(19) 0.060(2) -0.0227(18) -0.0237(19) 0.0049(16)
C5 0.064(3) 0.041(2) 0.089(3) -0.032(2) -0.036(3) 0.001(2)
C4 0.061(3) 0.070(3) 0.117(4) -0.069(3) -0.032(3) 0.022(3)
C3 0.051(3) 0.088(4) 0.104(4) -0.068(3) -0.010(3) 0.010(3)
C2 0.037(2) 0.066(3) 0.079(3) -0.047(2) -0.003(2) 0.0026(19)
C1 0.0311(18) 0.0382(19) 0.054(2) -0.0238(17) -0.0148(16) 0.0055(15)
C19 0.0314(16) 0.0233(14) 0.0325(16) -0.0159(13) -0.0054(13) -0.0010(12)
C20 0.0373(18) 0.0342(17) 0.0399(19) -0.0175(15) -0.0011(15) -0.0058(14)
C21 0.064(3) 0.048(2) 0.036(2) -0.0181(17) -0.0008(18) -0.0141(19)
C22 0.071(3) 0.055(2) 0.038(2) -0.0151(18) -0.020(2) 0.000(2)
C23 0.045(2) 0.055(2) 0.053(2) -0.0280(19) -0.023(2) 0.0095(18)
C24 0.0325(17) 0.0411(19) 0.0419(19) -0.0256(16) -0.0075(15) -0.0001(15)
C9 0.0325(18) 0.042(2) 0.050(2) -0.0246(17) -0.0024(16) -0.0076(15)
C7 0.047(2) 0.0327(18) 0.043(2) -0.0024(15) -0.0223(17) -0.0120(16)
C8 0.0317(17) 0.0317(16) 0.0344(17) -0.0111(14) -0.0049(14) -0.0072(14)
C27 0.0291(16) 0.0310(16) 0.0307(16) -0.0134(13) -0.0031(13) -0.0059(13)
C25 0.0336(18) 0.048(2) 0.0378(18) -0.0207(16) -0.0014(15) -0.0102(15)
C26 0.048(2) 0.082(3) 0.046(2) -0.017(2) 0.0084(19) -0.026(2)
N2 0.063(2) 0.062(2) 0.0315(16) -0.0082(15) -0.0161(16) -0.0187(18)
C16 0.046(2) 0.049(2) 0.039(2) -0.0097(16) -0.0127(17) -0.0140(17)
C17 0.057(3) 0.057(3) 0.058(3) -0.011(2) -0.028(2) -0.004(2)
Cl1 0.142(2) 0.270(3) 0.1216(17) -0.097(2) -0.0220(15) -0.032(2)
Cl2 0.153(2) 0.260(3) 0.190(3) -0.100(2) 0.0003(19) -0.118(2)
C28 0.089(5) 0.148(7) 0.122(6) -0.044(5) -0.010(4) -0.029(5)

loop_
_atom_type_symbol
_atom_type_description
_atom_type_scat_dispersion_real
_atom_type_scat_dispersion_imag
_atom_type_scat_source
C C 0.0033 0.0016 'International Tables Vol C Tables 4.2.6.8 and 6.1.1.4'
H H 0.0000 0.0000 'International Tables Vol C Tables 4.2.6.8 and 6.1.1.4'
Cl Cl 0.1484 0.1585 'International Tables Vol C Tables 4.2.6.8 and 6.1.1.4'
N N 0.0061 0.0033 'International Tables Vol C Tables 4.2.6.8 and 6.1.1.4'
O O 0.0106 0.0060 'International Tables Vol C Tables 4.2.6.8 and 6.1.1.4'

loop_
_geom_angle_atom_site_label_1
_geom_angle_atom_site_label_2
_geom_angle_atom_site_label_3
_geom_angle
C9 N1 C1 125.9(3)
C9 N1 C8 123.0(3)
C1 N1 C8 111.0(3)
C24 N3 C25 110.3(3)
C24 N3 H3A 124.8
C25 N3 H3A 124.8
C16 C18 C10 107.3(3)
C16 C18 C8 123.9(3)
C10 C18 C8 128.7(3)
C11 C10 C15 117.4(4)
C11 C10 C18 136.1(3)
C15 C10 C18 106.4(3)
C12 C11 C10 119.2(4)
C12 C11 H11A 120.4
C10 C11 H11A 120.4
C11 C12 C13 121.5(4)
C11 C12 H12A 119.2
C13 C12 H12A 119.2
C14 C13 C12 121.0(4)
C14 C13 H13A 119.5
C12 C13 H13A 119.5
C13 C14 C15 117.5(4)
C13 C14 H14A 121.2
C15 C14 H14A 121.2
N2 C15 C14 129.5(4)
N2 C15 C10 107.3(3)
C14 C15 C10 123.2(4)
C1 C6 C5 120.8(4)
C1 C6 C7 109.3(3)
C5 C6 C7 130.0(4)
C4 C5 C6 118.3(4)
C4 C5 H5A 120.9
C6 C5 H5A 120.9
C3 C4 C5 120.4(4)
C3 C4 H4A 119.8
C5 C4 H4A 119.8
C4 C3 C2 122.7(5)
C4 C3 H3B 118.6
C2 C3 H3B 118.6
C3 C2 C1 116.9(4)
C3 C2 H2A 121.6
C1 C2 H2A 121.6
C6 C1 C2 120.9(3)
C6 C1 N1 110.3(3)
C2 C1 N1 128.8(3)
C20 C19 C24 117.0(3)
C20 C19 C27 137.2(3)
C24 C19 C27 105.8(3)
C21 C20 C19 119.5(3)
C21 C20 H20A 120.3
C19 C20 H20A 120.3
C20 C21 C22 121.5(4)
C20 C21 H21A 119.3
C22 C21 H21A 119.3
C23 C22 C21 121.1(4)
C23 C22 H22A 119.5
C21 C22 H22A 119.5
C22 C23 C24 117.7(4)
C22 C23 H23A 121.2
C24 C23 H23A 121.2
N3 C24 C23 128.9(3)
N3 C24 C19 107.8(3)
C23 C24 C19 123.3(3)
O2 C9 N1 124.7(3)
O2 C9 H9A 117.7
N1 C9 H9A 117.7
O1 C7 C6 128.4(4)
O1 C7 C8 124.7(4)
C6 C7 C8 106.9(3)
N1 C8 C18 110.7(3)
N1 C8 C27 110.5(3)
C18 C8 C27 115.6(3)
N1 C8 C7 100.8(3)
C18 C8 C7 113.3(3)
C27 C8 C7 104.8(3)
C25 C27 C19 107.0(3)
C25 C27 C8 125.0(3)
C19 C27 C8 127.8(3)
N3 C25 C27 108.9(3)
N3 C25 C26 118.2(3)
C27 C25 C26 132.9(3)
C25 C26 H26A 109.5
C25 C26 H26B 109.5
H26A C26 H26B 109.5
C25 C26 H26C 109.5
H26A C26 H26C 109.5
H26B C26 H26C 109.5
C15 N2 C16 110.5(3)
C15 N2 H2B 124.8
C16 N2 H2B 124.8
N2 C16 C18 108.5(3)
N2 C16 C17 119.7(3)
C18 C16 C17 131.7(4)
C16 C17 H17A 109.5
C16 C17 H17B 109.5
H17A C17 H17B 109.5
C16 C17 H17C 109.5
H17A C17 H17C 109.5
H17B C17 H17C 109.5
Cl2 C28 Cl1 113.4(5)
Cl2 C28 H28B 108.9
Cl1 C28 H28B 108.9
Cl2 C28 H28A 108.9
Cl1 C28 H28A 108.9
H28B C28 H28A 107.7

loop_
_geom_bond_atom_site_label_1
_geom_bond_atom_site_label_2
_geom_bond_distance
O2 C9 1.215(4)
O1 C7 1.204(4)
N1 C9 1.351(4)
N1 C1 1.404(4)
N1 C8 1.489(4)
N3 C24 1.355(5)
N3 C25 1.365(5)
N3 H3A 0.8600
C18 C16 1.376(5)
C18 C10 1.437(5)
C18 C8 1.516(5)
C10 C11 1.400(5)
C10 C15 1.415(5)
C11 C12 1.374(6)
C11 H11A 0.9300
C12 C13 1.393(7)
C12 H12A 0.9300
C13 C14 1.368(7)
C13 H13A 0.9300
C14 C15 1.377(6)
C14 H14A 0.9300
C15 N2 1.366(5)
C6 C1 1.380(5)
C6 C5 1.398(6)
C6 C7 1.462(6)
C5 C4 1.374(7)
C5 H5A 0.9300
C4 C3 1.372(8)
C4 H4A 0.9300
C3 C2 1.379(6)
C3 H3B 0.9300
C2 C1 1.397(6)
C2 H2A 0.9300
C19 C20 1.404(5)
C19 C24 1.415(4)
C19 C27 1.445(4)
C20 C21 1.383(5)
C20 H20A 0.9300
C21 C22 1.389(6)
C21 H21A 0.9300
C22 C23 1.363(6)
C22 H22A 0.9300
C23 C24 1.389(5)
C23 H23A 0.9300
C9 H9A 0.9300
C7 C8 1.559(5)
C8 C27 1.521(4)
C27 C25 1.369(5)
C25 C26 1.498(5)
C26 H26A 0.9600
C26 H26B 0.9600
C26 H26C 0.9600
N2 C16 1.369(5)
N2 H2B 0.8600
C16 C17 1.488(6)
C17 H17A 0.9600
C17 H17B 0.9600
C17 H17C 0.9600
Cl1 C28 1.703(8)
Cl2 C28 1.692(8)
C28 H28B 0.9700
C28 H28A 0.9700

loop_
_geom_torsion_atom_site_label_1
_geom_torsion_atom_site_label_2
_geom_torsion_atom_site_label_3
_geom_torsion_atom_site_label_4
_geom_torsion
C16 C18 C10 C11 174.3(4)
C8 C18 C10 C11 -2.3(6)
C16 C18 C10 C15 -1.9(4)
C8 C18 C10 C15 -178.5(3)
C15 C10 C11 C12 -1.6(5)
C18 C10 C11 C12 -177.4(4)
C10 C11 C12 C13 0.2(7)
C11 C12 C13 C14 0.1(8)
C12 C13 C14 C15 1.0(7)
C13 C14 C15 N2 175.8(4)
C13 C14 C15 C10 -2.5(6)
C11 C10 C15 N2 -175.8(3)
C18 C10 C15 N2 1.2(4)
C11 C10 C15 C14 2.8(6)
C18 C10 C15 C14 179.8(4)
C1 C6 C5 C4 -0.7(6)
C7 C6 C5 C4 -179.6(4)
C6 C5 C4 C3 0.1(7)
C5 C4 C3 C2 0.6(8)
C4 C3 C2 C1 -0.7(7)
C5 C6 C1 C2 0.7(5)
C7 C6 C1 C2 179.8(3)
C5 C6 C1 N1 -178.9(3)
C7 C6 C1 N1 0.2(4)
C3 C2 C1 C6 0.0(6)
C3 C2 C1 N1 179.5(4)
C9 N1 C1 C6 168.8(3)
C8 N1 C1 C6 -8.7(4)
C9 N1 C1 C2 -10.7(6)
C8 N1 C1 C2 171.8(3)
C24 C19 C20 C21 0.8(4)
C27 C19 C20 C21 178.4(4)
C19 C20 C21 C22 1.1(5)
C20 C21 C22 C23 -2.1(6)
C21 C22 C23 C24 1.0(6)
C25 N3 C24 C23 178.9(4)
C25 N3 C24 C19 -0.2(4)
C22 C23 C24 N3 -177.9(4)
C22 C23 C24 C19 1.0(5)
C20 C19 C24 N3 177.2(3)
C27 C19 C24 N3 -1.1(3)
C20 C19 C24 C23 -1.9(5)
C27 C19 C24 C23 179.8(3)
C1 N1 C9 O2 0.8(6)
C8 N1 C9 O2 178.1(3)
C1 C6 C7 O1 -173.4(3)
C5 C6 C7 O1 5.6(6)
C1 C6 C7 C8 7.8(4)
C5 C6 C7 C8 -173.2(4)
C9 N1 C8 C18 -44.8(4)
C1 N1 C8 C18 132.8(3)
C9 N1 C8 C27 84.5(4)
C1 N1 C8 C27 -97.9(3)
C9 N1 C8 C7 -165.0(3)
C1 N1 C8 C7 12.6(3)
C16 C18 C8 N1 -70.7(4)
C10 C18 C8 N1 105.4(4)
C16 C18 C8 C27 162.8(3)
C10 C18 C8 C27 -21.1(5)
C16 C18 C8 C7 41.8(4)
C10 C18 C8 C7 -142.1(3)
O1 C7 C8 N1 169.2(3)
C6 C7 C8 N1 -12.0(3)
O1 C7 C8 C18 50.9(4)
C6 C7 C8 C18 -130.4(3)
O1 C7 C8 C27 -76.0(4)
C6 C7 C8 C27 102.8(3)
C20 C19 C27 C25 -175.9(4)
C24 C19 C27 C25 2.0(3)
C20 C19 C27 C8 -0.4(6)
C24 C19 C27 C8 177.4(3)
N1 C8 C27 C25 180.0(3)
C18 C8 C27 C25 -53.3(4)
C7 C8 C27 C25 72.1(4)
N1 C8 C27 C19 5.3(4)
C18 C8 C27 C19 132.0(3)
C7 C8 C27 C19 -102.6(4)
C24 N3 C25 C27 1.5(4)
C24 N3 C25 C26 -178.3(3)
C19 C27 C25 N3 -2.1(4)
C8 C27 C25 N3 -177.7(3)
C19 C27 C25 C26 177.6(4)
C8 C27 C25 C26 1.9(6)
C14 C15 N2 C16 -178.5(4)
C10 C15 N2 C16 0.0(4)
C15 N2 C16 C18 -1.2(4)
C15 N2 C16 C17 175.8(3)
C10 C18 C16 N2 1.9(4)
C8 C18 C16 N2 178.7(3)
C10 C18 C16 C17 -174.6(4)
C8 C18 C16 C17 2.2(6)
